data_2013931
loop_
_publ_author_name
'Michaele J. Hardie'
'Colin A. Kilner'
'Malcolm A. Halcrow'

_publ_section_title
;
 {Tris[4-(1<i>H</i>-pyrazol-3-yl)-3-azabut-3-enyl]amine}iron(II)
 diperchlorate monohydrate
;
_journal_issue 4
_journal_name_full 'Acta Crystallographica Section C'
_journal_page_first m177
_journal_page_last m179
_journal_paper_doi 10.1107/S010827010400407X
_journal_volume 60
_journal_year 2004
_chemical_formula_moiety 'C18 H24 Fe N10, 2(Cl O4), H2 O'
_chemical_formula_sum 'C18 H26 Cl2 Fe N10 O9'
_chemical_formula_weight 653.24
_chemical_name_systematic
;
[Tris-(4-{pyrazol-3-yl}-3-aza-3-butenyl)amine]iron(II) diperchlorate
hydrate
;
_space_group_IT_number 14
_symmetry_cell_setting monoclinic
_symmetry_space_group_name_Hall '-P 2yn'
_symmetry_space_group_name_H-M 'P 1 21/n 1'
_atom_sites_solution_hydrogens geom
_atom_sites_solution_primary direct
_atom_sites_solution_secondary difmap
_audit_creation_method SHELXL97
_cell_angle_alpha 90.00
_cell_angle_beta 101.9858(6)
_cell_angle_gamma 90.00
_cell_formula_units_Z 4
_cell_length_a 9.40860(10)
_cell_length_b 22.5317(4)
_cell_length_c 12.7279(2)
_cell_measurement_reflns_used 25327
_cell_measurement_temperature 100(2)
_cell_measurement_theta_max 27.48
_cell_measurement_theta_min 1.81
_cell_volume 2639.39(7)
_computing_cell_refinement 'DENZO--SMN (Otwinowski & Minor, 1997)'
_computing_data_collection 'COLLECT (Nonius, 1999)'
_computing_data_reduction DENZO--SMN
_computing_molecular_graphics 'ORTEX (McArdle, 1995)'
_computing_publication_material 'local program'
_computing_structure_refinement 'SHELXL97 (Sheldrick, 1997)'
_computing_structure_solution 'SHELXS97 (Sheldrick, 1990)'
_diffrn_ambient_temperature 100(2)
_diffrn_detector_area_resol_mean 9.091
_diffrn_measured_fraction_theta_full 0.990
_diffrn_measured_fraction_theta_max 0.990
_diffrn_measurement_device_type 'Nonius KappaCCD area-detector'
_diffrn_measurement_method 'Area detector'
_diffrn_radiation_monochromator graphite
_diffrn_radiation_source 'fine-focus sealed tube'
_diffrn_radiation_type MoK\a
_diffrn_radiation_wavelength 0.71073
_diffrn_reflns_av_R_equivalents 0.0661
_diffrn_reflns_av_sigmaI/netI 0.0490
_diffrn_reflns_limit_h_max 12
_diffrn_reflns_limit_h_min -12
_diffrn_reflns_limit_k_max 29
_diffrn_reflns_limit_k_min -29
_diffrn_reflns_limit_l_max 16
_diffrn_reflns_limit_l_min -16
_diffrn_reflns_number 25327
_diffrn_reflns_theta_full 27.48
_diffrn_reflns_theta_max 27.48
_diffrn_reflns_theta_min 1.81
_diffrn_standards_decay_% 0
_diffrn_standards_number 0
_exptl_absorpt_coefficient_mu 0.842
_exptl_absorpt_correction_T_max 0.850
_exptl_absorpt_correction_T_min 0.769
_exptl_absorpt_correction_type multi-scan
_exptl_absorpt_process_details '(SORTAV; Blessing, 1995)'
_exptl_crystal_colour Yellow
_exptl_crystal_density_diffrn 1.644
_exptl_crystal_density_method 'not measured'
_exptl_crystal_description 'Rectangular prism'
_exptl_crystal_F_000 1344
_exptl_crystal_size_max 0.33
_exptl_crystal_size_mid 0.23
_exptl_crystal_size_min 0.20
_refine_diff_density_max 0.34
_refine_diff_density_min -0.51
_refine_ls_extinction_method none
_refine_ls_goodness_of_fit_ref 1.041
_refine_ls_hydrogen_treatment mixed
_refine_ls_matrix_type full
_refine_ls_number_parameters 370
_refine_ls_number_reflns 6004
_refine_ls_number_restraints 4
_refine_ls_restrained_S_all 1.045
_refine_ls_R_factor_all 0.0532
_refine_ls_R_factor_gt 0.0372
_refine_ls_shift/su_max 0.001
_refine_ls_shift/su_mean 0.000
_refine_ls_structure_factor_coef Fsqd
_refine_ls_weighting_details 'calc w=1/[\s^2^(Fo^2^)+(0.047P)^2^+1.086P] where P=(Fo^2^+2Fc^2^)/3'
_refine_ls_weighting_scheme calc
_refine_ls_wR_factor_gt 0.0922
_refine_ls_wR_factor_ref 0.0993
_reflns_number_gt 4724
_reflns_number_total 6004
_reflns_threshold_expression I>2\s(I)
_cod_data_source_file bm1561.cif
_cod_data_source_block I
_cod_depositor_comments
;
The following automatic conversions were performed:
'_symmetry_cell_setting' value 'Monoclinic' changed to 'monoclinic'
according to '/home/saulius/struct/CIF-dictionaries/cif_core.dic'
dictionary named 'cif_core.dic' version 2.4.1 from 2010-06-29.

Automatic conversion script
Id: cif_fix_enum 1527 2010-12-29 10:47:43Z saulius 

The following automatic conversions were performed:

'_symmetry_cell_setting' value 'Monoclinic' changed to 'monoclinic'
according to /home/saulius/struct/CIF-dictionaries/cif_core.dic
dictionary named 'cif_core.dic' version 2.4.1 from 2010-06-29.

Automatic conversion script
Id: cif_fix_values 1715 2011-07-08 13:25:40Z adriana 
;
_cod_original_cell_volume 2639.38(7)
_cod_original_sg_symbol_H-M 'P 21/n'
_cod_database_code 2013931
_cod_database_fobs_code 2013931

loop_
_symmetry_equiv_pos_as_xyz
'x, y, z'
'-x+1/2, y+1/2, -z+1/2'
'-x, -y, -z'
'x-1/2, -y-1/2, z-1/2'

loop_
_atom_site_label
_atom_site_fract_x
_atom_site_fract_y
_atom_site_fract_z
_atom_site_U_iso_or_equiv
_atom_site_adp_type
_atom_site_calc_flag
_atom_site_refinement_flags
_atom_site_occupancy
_atom_site_disorder_assembly
_atom_site_disorder_group
_atom_site_type_symbol
Fe1 0.50212(3) 0.366591(12) 0.25044(2) 0.01882(9) Uani d . 1 . . Fe
N2 0.42530(18) 0.26732(7) 0.12636(12) 0.0219(4) Uani d . 1 . . N
C3 0.4007(2) 0.21984(9) 0.19870(15) 0.0248(4) Uani d . 1 . . C
H3A 0.4267 0.1812 0.1708 0.030 Uiso calc R 1 . . H
H3B 0.2965 0.2186 0.2019 0.030 Uiso calc R 1 . . H
C4 0.4919(2) 0.22993(9) 0.31113(15) 0.0240(4) Uani d . 1 . . C
H4A 0.4648 0.2009 0.3621 0.029 Uiso calc R 1 . . H
H4B 0.5963 0.2249 0.3109 0.029 Uiso calc R 1 . . H
N5 0.46352(18) 0.29044(7) 0.34325(12) 0.0209(4) Uani d . 1 . . N
C6 0.4015(2) 0.29873(9) 0.42240(15) 0.0219(4) Uani d . 1 . . C
H6 0.3760 0.2662 0.4622 0.026 Uiso calc R 1 . . H
C7 0.3711(2) 0.35947(9) 0.44990(15) 0.0207(4) Uani d . 1 . . C
N8 0.40373(18) 0.40215(7) 0.38485(13) 0.0206(4) Uani d . 1 . . N
N9 0.36715(18) 0.45327(7) 0.42674(13) 0.0222(4) Uani d . 1 . . N
H9 0.3779 0.4885 0.3997 0.027 Uiso calc RD 1 . . H
C10 0.3121(2) 0.44404(9) 0.51509(16) 0.0238(4) Uani d . 1 . . C
H10 0.2786 0.4737 0.5571 0.029 Uiso calc R 1 . . H
C11 0.3131(2) 0.38397(9) 0.53324(15) 0.0228(4) Uani d . 1 . . C
H11 0.2816 0.3636 0.5896 0.027 Uiso calc R 1 . . H
C12 0.5505(2) 0.25584(9) 0.07622(16) 0.0262(5) Uani d . 1 . . C
H12A 0.5175 0.2345 0.0075 0.031 Uiso calc R 1 . . H
H12B 0.6218 0.2304 0.1241 0.031 Uiso calc R 1 . . H
C13 0.6227(2) 0.31409(9) 0.05553(15) 0.0245(4) Uani d . 1 . . C
H13A 0.7098 0.3062 0.0255 0.029 Uiso calc R 1 . . H
H13B 0.5543 0.3387 0.0037 0.029 Uiso calc R 1 . . H
N14 0.66354(18) 0.34474(7) 0.15855(13) 0.0216(4) Uani d . 1 . . N
C15 0.7954(2) 0.35771(9) 0.19791(16) 0.0237(4) Uani d . 1 . . C
H15 0.8691 0.3523 0.1578 0.028 Uiso calc R 1 . . H
C16 0.8291(2) 0.38135(9) 0.30735(16) 0.0220(4) Uani d . 1 . . C
N17 0.71804(18) 0.38498(7) 0.35824(13) 0.0216(4) Uani d . 1 . . N
N18 0.77857(18) 0.40390(7) 0.45793(13) 0.0231(4) Uani d . 1 . . N
H18 0.7295 0.4103 0.5086 0.028 Uiso calc R 1 . . H
C19 0.9228(2) 0.41179(9) 0.47085(17) 0.0268(5) Uani d . 1 . . C
H19 0.9871 0.4246 0.5345 0.032 Uiso calc R 1 . . H
C20 0.9602(2) 0.39783(10) 0.37475(17) 0.0269(5) Uani d . 1 . . C
H20 1.0539 0.3991 0.3580 0.032 Uiso calc R 1 . . H
C21 0.2919(2) 0.28376(9) 0.04891(16) 0.0254(5) Uani d . 1 . . C
H21A 0.2325 0.2479 0.0269 0.030 Uiso calc R 1 . . H
H21B 0.3176 0.3013 -0.0160 0.030 Uiso calc R 1 . . H
C22 0.2045(2) 0.32831(9) 0.09948(16) 0.0259(5) Uani d . 1 . . C
H22A 0.1180 0.3414 0.0462 0.031 Uiso calc R 1 . . H
H22B 0.1714 0.3100 0.1610 0.031 Uiso calc R 1 . . H
N23 0.29967(18) 0.37886(7) 0.13586(13) 0.0219(4) Uani d . 1 . . N
C24 0.2685(2) 0.43029(9) 0.09623(16) 0.0236(4) Uani d . 1 . . C
H24 0.1777 0.4382 0.0496 0.028 Uiso calc R 1 . . H
C25 0.3778(2) 0.47649(9) 0.12542(15) 0.0216(4) Uani d . 1 . . C
N26 0.50237(18) 0.46036(7) 0.19068(13) 0.0218(4) Uani d . 1 . . N
N27 0.58740(19) 0.50866(7) 0.19898(13) 0.0239(4) Uani d . 1 . . N
H27 0.6763 0.5103 0.2380 0.029 Uiso calc R 1 . . H
C28 0.5205(2) 0.55426(9) 0.14045(17) 0.0274(5) Uani d . 1 . . C
H28 0.5604 0.5925 0.1339 0.033 Uiso calc R 1 . . H
C29 0.3841(2) 0.53545(9) 0.09208(17) 0.0282(5) Uani d . 1 . . C
H29 0.3102 0.5575 0.0462 0.034 Uiso calc R 1 . . H
Cl30 0.96490(6) 0.53235(2) 0.20209(4) 0.02860(13) Uani d . 1 . . Cl
O31 0.87955(18) 0.54411(8) 0.28247(13) 0.0412(4) Uani d . 1 . . O
O32 1.10489(18) 0.51063(8) 0.25561(15) 0.0435(4) Uani d . 1 . . O
O33 0.89253(18) 0.48819(7) 0.12910(12) 0.0345(4) Uani d . 1 . . O
O34 0.9830(2) 0.58560(8) 0.14540(15) 0.0525(5) Uani d . 1 . . O
Cl35 0.50340(5) 0.71869(2) 0.23985(4) 0.02391(12) Uani d . 1 . . Cl
O36 0.40823(18) 0.66807(7) 0.23031(15) 0.0403(4) Uani d . 1 . . O
O37 0.62998(17) 0.70271(8) 0.19977(13) 0.0378(4) Uani d . 1 . . O
O38 0.5450(2) 0.73624(8) 0.35028(12) 0.0420(4) Uani d . 1 . . O
O39 0.42776(18) 0.76658(7) 0.17823(12) 0.0338(4) Uani d . 1 . . O
O40 0.34003(17) 0.57388(7) 0.35871(12) 0.0265(3) Uani d D 1 . . O
H40A 0.260(2) 0.5725(9) 0.3126(18) 0.048(8) Uiso d D 1 . . H
H40B 0.391(3) 0.5997(13) 0.336(2) 0.075(11) Uiso d D 1 . . H

loop_
_atom_site_aniso_label
_atom_site_aniso_U_11
_atom_site_aniso_U_22
_atom_site_aniso_U_33
_atom_site_aniso_U_12
_atom_site_aniso_U_13
_atom_site_aniso_U_23
Fe1 0.01900(17) 0.02036(16) 0.01707(15) -0.00015(11) 0.00369(11) 0.00102(11)
N2 0.0245(9) 0.0242(9) 0.0168(8) -0.0015(7) 0.0040(7) 0.0002(7)
C3 0.0328(12) 0.0208(10) 0.0212(10) -0.0048(9) 0.0063(9) -0.0016(8)
C4 0.0330(12) 0.0191(10) 0.0200(10) 0.0027(9) 0.0056(9) -0.0001(8)
N5 0.0235(9) 0.0215(8) 0.0169(8) 0.0011(7) 0.0022(7) -0.0005(6)
C6 0.0250(10) 0.0225(10) 0.0172(9) -0.0027(8) 0.0022(8) 0.0029(8)
C7 0.0182(10) 0.0247(10) 0.0185(9) -0.0002(8) 0.0023(8) 0.0017(8)
N8 0.0212(9) 0.0209(8) 0.0196(8) 0.0008(7) 0.0038(7) -0.0008(7)
N9 0.0237(9) 0.0200(8) 0.0225(8) 0.0006(7) 0.0042(7) -0.0014(7)
C10 0.0234(11) 0.0267(11) 0.0222(10) 0.0017(9) 0.0065(8) -0.0025(8)
C11 0.0222(10) 0.0277(11) 0.0187(9) 0.0010(9) 0.0047(8) -0.0002(8)
C12 0.0336(12) 0.0248(11) 0.0211(10) -0.0022(9) 0.0076(9) -0.0040(8)
C13 0.0260(11) 0.0292(11) 0.0185(9) -0.0007(9) 0.0052(8) -0.0041(8)
N14 0.0245(9) 0.0222(9) 0.0181(8) 0.0001(7) 0.0043(7) -0.0003(6)
C15 0.0235(11) 0.0248(10) 0.0243(10) 0.0010(9) 0.0081(9) 0.0004(8)
C16 0.0218(10) 0.0218(10) 0.0219(10) 0.0013(8) 0.0031(8) 0.0000(8)
N17 0.0232(9) 0.0225(9) 0.0181(8) -0.0001(7) 0.0022(7) -0.0022(7)
N18 0.0260(9) 0.0248(9) 0.0179(8) 0.0024(7) 0.0029(7) -0.0030(7)
C19 0.0250(11) 0.0280(11) 0.0246(10) -0.0022(9) -0.0010(8) -0.0028(8)
C20 0.0205(10) 0.0307(11) 0.0288(11) 0.0003(9) 0.0035(9) -0.0021(9)
C21 0.0265(11) 0.0275(11) 0.0202(10) -0.0064(9) 0.0002(8) -0.0012(8)
C22 0.0234(11) 0.0289(11) 0.0235(10) -0.0041(9) 0.0005(8) 0.0026(8)
N23 0.0215(9) 0.0249(9) 0.0190(8) -0.0036(7) 0.0037(7) -0.0010(7)
C24 0.0217(10) 0.0282(11) 0.0202(10) 0.0028(9) 0.0028(8) 0.0031(8)
C25 0.0229(10) 0.0233(10) 0.0193(9) 0.0004(8) 0.0058(8) 0.0002(8)
N26 0.0228(9) 0.0228(9) 0.0200(8) -0.0029(7) 0.0051(7) -0.0005(7)
N27 0.0234(9) 0.0255(9) 0.0229(9) -0.0044(7) 0.0052(7) -0.0018(7)
C28 0.0328(12) 0.0211(10) 0.0295(11) -0.0004(9) 0.0093(9) 0.0013(8)
C29 0.0300(12) 0.0241(11) 0.0296(11) 0.0024(9) 0.0046(9) 0.0024(9)
Cl30 0.0260(3) 0.0301(3) 0.0283(3) -0.0040(2) 0.0023(2) -0.0015(2)
O31 0.0294(9) 0.0597(12) 0.0342(9) -0.0028(8) 0.0063(7) -0.0178(8)
O32 0.0253(9) 0.0500(11) 0.0510(11) -0.0012(8) -0.0018(8) 0.0030(9)
O33 0.0373(9) 0.0349(9) 0.0300(8) -0.0085(7) 0.0042(7) -0.0078(7)
O34 0.0712(14) 0.0317(10) 0.0505(11) -0.0119(9) 0.0036(10) 0.0095(8)
Cl35 0.0304(3) 0.0218(2) 0.0210(2) 0.0003(2) 0.0089(2) -0.00018(18)
O36 0.0387(10) 0.0283(9) 0.0586(11) -0.0065(7) 0.0206(8) 0.0012(8)
O37 0.0300(9) 0.0482(10) 0.0395(9) -0.0008(8) 0.0168(7) -0.0046(8)
O38 0.0658(12) 0.0397(10) 0.0182(8) 0.0187(9) 0.0033(8) -0.0022(7)
O39 0.0468(10) 0.0296(8) 0.0234(8) 0.0057(7) 0.0041(7) 0.0062(6)
O40 0.0264(8) 0.0281(8) 0.0252(8) -0.0032(7) 0.0054(7) 0.0011(6)

loop_
_atom_type_symbol
_atom_type_description
_atom_type_scat_dispersion_real
_atom_type_scat_dispersion_imag
_atom_type_scat_source
C C 0.0033 0.0016 'International Tables Vol C Tables 4.2.6.8 and 6.1.1.4'
H H 0.0000 0.0000 'International Tables Vol C Tables 4.2.6.8 and 6.1.1.4'
Cl Cl 0.1484 0.1585 'International Tables Vol C Tables 4.2.6.8 and 6.1.1.4'
Fe Fe 0.3463 0.8444 'International Tables Vol C Tables 4.2.6.8 and 6.1.1.4'
N N 0.0061 0.0033 'International Tables Vol C Tables 4.2.6.8 and 6.1.1.4'
O O 0.0106 0.0060 'International Tables Vol C Tables 4.2.6.8 and 6.1.1.4'

loop_
_geom_angle_atom_site_label_1
_geom_angle_atom_site_label_2
_geom_angle_atom_site_label_3
_geom_angle
_geom_angle_publ_flag
N2 Fe1 N5 67.23(5) yes
N2 Fe1 N8 128.69(5) yes
N2 Fe1 N14 68.49(6) yes
N2 Fe1 N17 126.82(6) yes
N2 Fe1 N23 68.08(6) yes
N2 Fe1 N26 126.16(5) yes
N5 Fe1 N8 74.02(6) yes
N5 Fe1 N14 109.45(6) yes
N5 Fe1 N17 92.64(6) yes
N5 Fe1 N23 104.25(6) yes
N5 Fe1 N26 161.14(6) yes
N8 Fe1 N14 159.82(6) yes
N8 Fe1 N17 86.13(6) yes
N8 Fe1 N23 91.34(6) yes
N8 Fe1 N26 87.25(6) yes
N14 Fe1 N17 73.95(6) yes
N14 Fe1 N23 106.51(6) yes
N14 Fe1 N26 88.90(6) yes
N17 Fe1 N23 161.53(7) yes
N17 Fe1 N26 88.21(6) yes
N23 Fe1 N26 73.39(6) yes
C3 N2 C21 112.40(16) ?
C3 N2 C12 112.93(16) ?
C21 N2 C12 113.64(15) ?
C3 N2 Fe1 106.93(11) ?
C21 N2 Fe1 105.42(12) ?
C12 N2 Fe1 104.67(11) ?
N2 C3 C4 110.50(16) ?
N2 C3 H3A 109.5 ?
C4 C3 H3A 109.5 ?
N2 C3 H3B 109.5 ?
C4 C3 H3B 109.5 ?
H3A C3 H3B 108.1 ?
N5 C4 C3 107.54(16) ?
N5 C4 H4A 110.2 ?
C3 C4 H4A 110.2 ?
N5 C4 H4B 110.2 ?
C3 C4 H4B 110.2 ?
H4A C4 H4B 108.5 ?
C6 N5 C4 119.71(17) ?
C6 N5 Fe1 118.15(13) ?
C4 N5 Fe1 121.81(12) ?
N5 C6 C7 118.14(18) ?
N5 C6 H6 120.9 ?
C7 C6 H6 120.9 ?
N8 C7 C11 111.00(18) ?
N8 C7 C6 116.28(17) ?
C11 C7 C6 132.72(19) ?
N9 N8 C7 104.99(15) ?
N9 N8 Fe1 141.73(13) ?
C7 N8 Fe1 113.26(13) ?
N8 N9 C10 111.92(16) ?
N8 N9 H9 124.0 ?
C10 N9 H9 124.0 ?
N9 C10 C11 107.56(18) ?
N9 C10 H10 126.2 ?
C11 C10 H10 126.2 ?
C10 C11 C7 104.53(18) ?
C10 C11 H11 127.7 ?
C7 C11 H11 127.7 ?
N2 C12 C13 110.35(17) ?
N2 C12 H12A 109.6 ?
C13 C12 H12A 109.6 ?
N2 C12 H12B 109.6 ?
C13 C12 H12B 109.6 ?
H12A C12 H12B 108.1 ?
N14 C13 C12 107.18(16) ?
N14 C13 H13A 110.3 ?
C12 C13 H13A 110.3 ?
N14 C13 H13B 110.3 ?
C12 C13 H13B 110.3 ?
H13A C13 H13B 108.5 ?
C15 N14 C13 121.04(18) ?
C15 N14 Fe1 118.23(14) ?
C13 N14 Fe1 120.70(13) ?
N14 C15 C16 117.34(19) ?
N14 C15 H15 121.3 ?
C16 C15 H15 121.3 ?
N17 C16 C20 111.33(18) ?
N17 C16 C15 116.45(18) ?
C20 C16 C15 132.05(19) ?
C16 N17 N18 104.75(16) ?
C16 N17 Fe1 113.02(12) ?
N18 N17 Fe1 141.91(13) ?
C19 N18 N17 112.05(17) ?
C19 N18 H18 124.0 ?
N17 N18 H18 124.0 ?
N18 C19 C20 107.36(18) ?
N18 C19 H19 126.3 ?
C20 C19 H19 126.3 ?
C19 C20 C16 104.49(19) ?
C19 C20 H20 127.8 ?
C16 C20 H20 127.8 ?
N2 C21 C22 110.05(16) ?
N2 C21 H21A 109.7 ?
C22 C21 H21A 109.7 ?
N2 C21 H21B 109.7 ?
C22 C21 H21B 109.7 ?
H21A C21 H21B 108.2 ?
N23 C22 C21 107.35(16) ?
N23 C22 H22A 110.2 ?
C21 C22 H22A 110.2 ?
N23 C22 H22B 110.2 ?
C21 C22 H22B 110.2 ?
H22A C22 H22B 108.5 ?
C24 N23 C22 120.48(17) ?
C24 N23 Fe1 118.79(14) ?
C22 N23 Fe1 120.62(13) ?
N23 C24 C25 117.20(18) ?
N23 C24 H24 121.4 ?
C25 C24 H24 121.4 ?
N26 C25 C29 111.04(18) ?
N26 C25 C24 116.44(17) ?
C29 C25 C24 132.33(19) ?
C25 N26 N27 105.05(16) ?
C25 N26 Fe1 113.78(13) ?
N27 N26 Fe1 141.17(13) ?
N26 N27 C28 111.88(17) ?
N26 N27 H27 124.1 ?
C28 N27 H27 124.1 ?
N27 C28 C29 107.42(19) ?
N27 C28 H28 126.3 ?
C29 C28 H28 126.3 ?
C28 C29 C25 104.61(19) ?
C28 C29 H29 127.7 ?
C25 C29 H29 127.7 ?
O34 Cl30 O33 110.25(11) ?
O34 Cl30 O32 109.39(12) ?
O33 Cl30 O32 109.64(10) ?
O34 Cl30 O31 110.14(12) ?
O33 Cl30 O31 109.02(10) ?
O32 Cl30 O31 108.36(11) ?
O39 Cl35 O38 109.39(9) ?
O39 Cl35 O37 110.41(10) ?
O38 Cl35 O37 109.87(11) ?
O39 Cl35 O36 108.72(10) ?
O38 Cl35 O36 109.84(11) ?
O37 Cl35 O36 108.59(10) ?
H40A O40 H40B 106.0(15) ?

loop_
_geom_bond_atom_site_label_1
_geom_bond_atom_site_label_2
_geom_bond_site_symmetry_2
_geom_bond_distance
_geom_bond_publ_flag
Fe1 N2 . 2.7468(17) yes
Fe1 N5 . 2.1563(16) yes
Fe1 N8 . 2.2547(16) yes
Fe1 N14 . 2.1575(17) yes
Fe1 N17 . 2.2413(17) yes
Fe1 N23 . 2.1628(17) yes
Fe1 N26 . 2.2457(16) yes
N2 C3 . 1.461(2) ?
N2 C21 . 1.473(3) ?
N2 C12 . 1.475(3) ?
C3 C4 . 1.525(3) ?
C3 H3A . 0.9900 ?
C3 H3B . 0.9900 ?
C4 N5 . 1.464(2) ?
C4 H4A . 0.9900 ?
C4 H4B . 0.9900 ?
N5 C6 . 1.278(3) ?
C6 C7 . 1.456(3) ?
C6 H6 . 0.9500 ?
C7 N8 . 1.345(2) ?
C7 C11 . 1.403(3) ?
N8 N9 . 1.344(2) ?
N9 C10 . 1.349(3) ?
N9 H9 . 0.8800 ?
C10 C11 . 1.373(3) ?
C10 H10 . 0.9500 ?
C11 H11 . 0.9500 ?
C12 C13 . 1.526(3) ?
C12 H12A . 0.9900 ?
C12 H12B . 0.9900 ?
C13 N14 . 1.461(2) ?
C13 H13A . 0.9900 ?
C13 H13B . 0.9900 ?
N14 C15 . 1.272(3) ?
C15 C16 . 1.463(3) ?
C15 H15 . 0.9500 ?
C16 N17 . 1.341(3) ?
C16 C20 . 1.398(3) ?
N17 N18 . 1.348(2) ?
N18 C19 . 1.344(3) ?
N18 H18 . 0.8800 ?
C19 C20 . 1.377(3) ?
C19 H19 . 0.9500 ?
C20 H20 . 0.9500 ?
C21 C22 . 1.522(3) ?
C21 H21A . 0.9900 ?
C21 H21B . 0.9900 ?
C22 N23 . 1.463(3) ?
C22 H22A . 0.9900 ?
C22 H22B . 0.9900 ?
N23 C24 . 1.273(3) ?
C24 C25 . 1.456(3) ?
C24 H24 . 0.9500 ?
C25 N26 . 1.339(3) ?
C25 C29 . 1.400(3) ?
N26 N27 . 1.342(2) ?
N27 C28 . 1.346(3) ?
N27 H27 . 0.8800 ?
C28 C29 . 1.370(3) ?
C28 H28 . 0.9500 ?
C29 H29 . 0.9500 ?
Cl30 O34 . 1.4282(17) ?
Cl30 O33 . 1.4332(15) ?
Cl30 O32 . 1.4372(17) ?
Cl30 O31 . 1.4502(17) ?
Cl35 O39 . 1.4332(15) ?
Cl35 O38 . 1.4341(16) ?
Cl35 O37 . 1.4355(16) ?
Cl35 O36 . 1.4394(16) ?
O40 H40A . 0.854(19) ?
O40 H40B . 0.84(2) ?

loop_
_geom_hbond_atom_site_label_D
_geom_hbond_atom_site_label_H
_geom_hbond_atom_site_label_A
_geom_hbond_site_symmetry_A
_geom_hbond_distance_DH
_geom_hbond_distance_HA
_geom_hbond_distance_DA
_geom_hbond_angle_DHA
N9 H9 O40 . 0.88 2.00 2.848(2) 160
N18 H18 O40 3_666 0.88 1.97 2.833(2) 168
N27 H27 O31 . 0.88 2.03 2.848(2) 155
O40 H40A O32 1_455 0.854(19) 2.04(2) 2.728(2) 137.1(16)
O40 H40B O36 . 0.84(2) 2.07(2) 2.832(2) 149(2)
